data_7219031
loop_
_publ_author_name
'Chan, Wing-Hong'
'You, Qi-Hua'
'Lee, Yeeman'
'Mak, Nai-Ki'
'Lee, Albert W. M.'
'Hau, Sam Chunkit'
'Mak, Thomas C. W.'

_publ_section_title
;
 A colorimetric and ratiometric fluorescent pH probe based on ring
 opening/closing approach and its applications in monitoring cellular pH
 change
;
_journal_name_full 'RSC Adv.'
_journal_paper_doi 10.1039/C4RA13445A
_journal_year 2014
_chemical_formula_sum 'C32 H32 N2 O3'
_chemical_formula_weight 492.60
_chemical_name_systematic
; 
 ? 
;
_space_group_IT_number 14
_symmetry_cell_setting monoclinic
_symmetry_space_group_name_Hall '-P 2yn'
_symmetry_space_group_name_H-M 'P 1 21/n 1'
_atom_sites_solution_hydrogens geom
_atom_sites_solution_primary direct
_atom_sites_solution_secondary difmap
_audit_creation_method SHELXL-97
_audit_update_record
;
2014-09-02 deposited with the CCDC.
2014-12-08 downloaded from the CCDC.
;
_cell_angle_alpha 90.00
_cell_angle_beta 105.941(2)
_cell_angle_gamma 90.00
_cell_formula_units_Z 4
_cell_length_a 11.5661(8)
_cell_length_b 17.7172(12)
_cell_length_c 14.3741(10)
_cell_measurement_temperature 133(2)
_cell_volume 2832.3(3)
_computing_cell_refinement SAINT(Bruker,2001)
_computing_data_collection APEX2(Bruker,2003)
_computing_data_reduction APEX2(Bruker,2003)
_computing_molecular_graphics DIAMOND
_computing_publication_material 'SHELXL-97 (Sheldrick, 1997)'
_computing_structure_refinement 'SHELXL-97 (Sheldrick, 1997)'
_computing_structure_solution 'SHELXS-97 (Sheldrick, 1997)'
_diffrn_ambient_temperature 133(2)
_diffrn_measured_fraction_theta_full 1.000
_diffrn_measured_fraction_theta_max 1.000
_diffrn_measurement_device_type 'Bruker APEX II CCD diffractometer'
_diffrn_measurement_method '\f and \w scan'
_diffrn_radiation_monochromator graphite
_diffrn_radiation_source 'fine-focus sealed tube'
_diffrn_radiation_type MoK\a
_diffrn_radiation_wavelength 0.71073
_diffrn_reflns_av_R_equivalents 0.0391
_diffrn_reflns_av_sigmaI/netI 0.0320
_diffrn_reflns_limit_h_max 13
_diffrn_reflns_limit_h_min -13
_diffrn_reflns_limit_k_max 21
_diffrn_reflns_limit_k_min -21
_diffrn_reflns_limit_l_max 17
_diffrn_reflns_limit_l_min -17
_diffrn_reflns_number 27644
_diffrn_reflns_theta_full 25.25
_diffrn_reflns_theta_max 25.25
_diffrn_reflns_theta_min 1.87
_exptl_absorpt_coefficient_mu 0.074
_exptl_absorpt_correction_T_max 0.9781
_exptl_absorpt_correction_T_min 0.9639
_exptl_absorpt_correction_type multi-scan
_exptl_crystal_colour yellow
_exptl_crystal_density_diffrn 1.155
_exptl_crystal_density_method 'not measured'
_exptl_crystal_description plate
_exptl_crystal_F_000 1048
_exptl_crystal_size_max 0.50
_exptl_crystal_size_mid 0.40
_exptl_crystal_size_min 0.30
_platon_squeeze_details
;
;
_refine_diff_density_max 0.219
_refine_diff_density_min -0.262
_refine_diff_density_rms 0.037
_refine_ls_extinction_method none
_refine_ls_goodness_of_fit_ref 1.053
_refine_ls_hydrogen_treatment constr
_refine_ls_matrix_type full
_refine_ls_number_parameters 334
_refine_ls_number_reflns 5136
_refine_ls_number_restraints 0
_refine_ls_restrained_S_all 1.053
_refine_ls_R_factor_all 0.0627
_refine_ls_R_factor_gt 0.0425
_refine_ls_shift/su_max 0.000
_refine_ls_shift/su_mean 0.000
_refine_ls_structure_factor_coef Fsqd
_refine_ls_weighting_details 'calc w=1/[\s^2^(Fo^2^)+(0.0530P)^2^+0.3181P] where P=(Fo^2^+2Fc^2^)/3'
_refine_ls_weighting_scheme calc
_refine_ls_wR_factor_gt 0.0981
_refine_ls_wR_factor_ref 0.1038
_reflns_number_gt 3798
_reflns_number_total 5136
_reflns_threshold_expression >2sigma(I)
_cod_data_source_file c4ra13445a2.cif
_cod_data_source_block whc-b
_cod_depositor_comments
;
The following automatic conversions were performed:

'_symmetry_cell_setting' value 'Monoclinic' changed to 'monoclinic'
according to
/usr/data/users/saulius/crontab/automatic-downloads/rss-feeds/RSC/lib/dictionaries/cif_core.dic
dictionary named 'cif_core.dic' version 2.4.2 from 2011-04-26.

Automatic conversion script
Id: cif_fix_values 2935 2014-11-11 08:27:57Z andrius 
;
_cod_original_sg_symbol_H-M P2(1)/n
_cod_database_code 7219031

loop_
_symmetry_equiv_pos_as_xyz
'x, y, z'
'-x+1/2, y+1/2, -z+1/2'
'-x, -y, -z'
'x-1/2, -y-1/2, z-1/2'

loop_
_atom_site_label
_atom_site_type_symbol
_atom_site_fract_x
_atom_site_fract_y
_atom_site_fract_z
_atom_site_U_iso_or_equiv
_atom_site_adp_type
_atom_site_occupancy
_atom_site_symmetry_multiplicity
_atom_site_calc_flag
_atom_site_refinement_flags
O1 O 0.46988(9) -0.20872(6) 0.38475(7) 0.0231(3) Uani 1 1 d .
O2 O 0.25183(10) 0.05533(6) 0.06789(7) 0.0251(3) Uani 1 1 d .
O3 O 0.37873(11) 0.05673(6) 0.21208(8) 0.0308(3) Uani 1 1 d .
N1 N 0.56731(12) -0.10545(7) 0.48100(9) 0.0226(3) Uani 1 1 d .
N2 N -0.01732(12) 0.07846(8) -0.24529(9) 0.0275(3) Uani 1 1 d .
C1 C 0.83396(14) -0.21117(9) 0.48865(12) 0.0273(4) Uani 1 1 d .
H1A H 0.8699 -0.2311 0.4419 0.033 Uiso 1 1 calc R
C2 C 0.88958(15) -0.21956(10) 0.58694(12) 0.0313(4) Uani 1 1 d .
H2A H 0.9637 -0.2459 0.6078 0.038 Uiso 1 1 calc R
C3 C 0.83721(15) -0.18963(9) 0.65422(12) 0.0294(4) Uani 1 1 d .
H3A H 0.8767 -0.1954 0.7211 0.035 Uiso 1 1 calc R
C4 C 0.72835(15) -0.15122(9) 0.62675(11) 0.0265(4) Uani 1 1 d .
H4A H 0.6928 -0.1309 0.6735 0.032 Uiso 1 1 calc R
C5 C 0.67371(14) -0.14370(8) 0.52859(11) 0.0226(3) Uani 1 1 d .
C6 C 0.72599(14) -0.17342(9) 0.46024(11) 0.0224(3) Uani 1 1 d .
C7 C 0.64965(14) -0.15291(9) 0.36066(11) 0.0219(3) Uani 1 1 d .
C8 C 0.52814(14) -0.13612(8) 0.38347(11) 0.0220(3) Uani 1 1 d .
C9 C 0.47147(15) -0.09363(9) 0.52767(12) 0.0272(4) Uani 1 1 d .
H9A H 0.4318 -0.0446 0.5064 0.033 Uiso 1 1 calc R
H9B H 0.5067 -0.0914 0.5987 0.033 Uiso 1 1 calc R
C10 C 0.37970(14) -0.15530(9) 0.50384(11) 0.0249(4) Uani 1 1 d .
C11 C 0.28850(16) -0.15954(10) 0.54969(12) 0.0329(4) Uani 1 1 d .
H11A H 0.2850 -0.1231 0.5973 0.039 Uiso 1 1 calc R
C12 C 0.20303(17) -0.21585(10) 0.52710(13) 0.0379(4) Uani 1 1 d .
H12A H 0.1408 -0.2179 0.5586 0.046 Uiso 1 1 calc R
C13 C 0.20849(16) -0.26923(10) 0.45851(13) 0.0347(4) Uani 1 1 d .
H13A H 0.1503 -0.3084 0.4433 0.042 Uiso 1 1 calc R
C14 C 0.29770(15) -0.26606(9) 0.41194(12) 0.0280(4) Uani 1 1 d .
H14A H 0.3012 -0.3030 0.3649 0.034 Uiso 1 1 calc R
C15 C 0.38210(14) -0.20888(9) 0.43401(11) 0.0227(3) Uani 1 1 d .
C16 C 0.44753(14) -0.08390(9) 0.31291(11) 0.0223(3) Uani 1 1 d .
H16A H 0.4577 -0.0311 0.3236 0.027 Uiso 1 1 calc R
C17 C 0.36232(14) -0.10734(9) 0.23598(10) 0.0222(3) Uani 1 1 d .
H17A H 0.3454 -0.1599 0.2334 0.027 Uiso 1 1 calc R
C18 C 0.29170(14) -0.06286(8) 0.15534(11) 0.0216(3) Uani 1 1 d .
C19 C 0.21113(14) -0.09616(9) 0.07913(11) 0.0239(4) Uani 1 1 d .
H19A H 0.1970 -0.1488 0.0821 0.029 Uiso 1 1 calc R
C20 C 0.14761(14) -0.05594(9) -0.00403(11) 0.0222(3) Uani 1 1 d .
C21 C 0.06295(14) -0.08634(9) -0.08485(11) 0.0267(4) Uani 1 1 d .
H21A H 0.0425 -0.1383 -0.0848 0.032 Uiso 1 1 calc R
C22 C 0.00922(15) -0.04285(9) -0.16368(12) 0.0275(4) Uani 1 1 d .
H22A H -0.0474 -0.0653 -0.2172 0.033 Uiso 1 1 calc R
C23 C 0.03637(14) 0.03498(9) -0.16703(11) 0.0244(4) Uani 1 1 d .
C24 C 0.12085(14) 0.06575(9) -0.08689(11) 0.0254(4) Uani 1 1 d .
H24A H 0.1426 0.1175 -0.0866 0.030 Uiso 1 1 calc R
C25 C 0.17190(14) 0.02075(9) -0.00892(11) 0.0221(3) Uani 1 1 d .
C26 C 0.31222(14) 0.01797(9) 0.15048(11) 0.0221(3) Uani 1 1 d .
C27 C 0.64110(15) -0.21323(9) 0.28399(12) 0.0286(4) Uani 1 1 d .
H27A H 0.7204 -0.2208 0.2732 0.043 Uiso 1 1 calc R
H27B H 0.5838 -0.1972 0.2235 0.043 Uiso 1 1 calc R
H27C H 0.6137 -0.2607 0.3058 0.043 Uiso 1 1 calc R
C28 C 0.69981(15) -0.07976(9) 0.32832(12) 0.0284(4) Uani 1 1 d .
H28A H 0.7762 -0.0907 0.3140 0.043 Uiso 1 1 calc R
H28B H 0.7130 -0.0422 0.3802 0.043 Uiso 1 1 calc R
H28C H 0.6421 -0.0600 0.2702 0.043 Uiso 1 1 calc R
C29 C -0.11413(15) 0.05027(10) -0.32548(11) 0.0296(4) Uani 1 1 d .
H29A H -0.1679 0.0927 -0.3539 0.036 Uiso 1 1 calc R
H29B H -0.1620 0.0131 -0.3004 0.036 Uiso 1 1 calc R
C30 C -0.06947(18) 0.01335(11) -0.40423(12) 0.0409(5) Uani 1 1 d .
H30A H -0.1382 -0.0048 -0.4557 0.061 Uiso 1 1 calc R
H30B H -0.0172 -0.0293 -0.3769 0.061 Uiso 1 1 calc R
H30C H -0.0241 0.0502 -0.4309 0.061 Uiso 1 1 calc R
C31 C 0.02014(16) 0.15634(9) -0.25353(11) 0.0299(4) Uani 1 1 d .
H31A H 0.0036 0.1692 -0.3230 0.036 Uiso 1 1 calc R
H31B H 0.1081 0.1600 -0.2244 0.036 Uiso 1 1 calc R
C32 C -0.04138(16) 0.21380(10) -0.20547(13) 0.0349(4) Uani 1 1 d .
H32A H -0.0118 0.2644 -0.2141 0.052 Uiso 1 1 calc R
H32B H -0.0237 0.2025 -0.1362 0.052 Uiso 1 1 calc R
H32C H -0.1284 0.2117 -0.2349 0.052 Uiso 1 1 calc R

loop_
_atom_site_aniso_label
_atom_site_aniso_U_11
_atom_site_aniso_U_22
_atom_site_aniso_U_33
_atom_site_aniso_U_23
_atom_site_aniso_U_13
_atom_site_aniso_U_12
O1 0.0238(6) 0.0205(6) 0.0250(6) -0.0012(4) 0.0069(5) -0.0025(5)
O2 0.0277(6) 0.0229(6) 0.0207(6) -0.0009(5) -0.0002(5) -0.0015(5)
O3 0.0389(7) 0.0244(6) 0.0234(6) -0.0033(5) -0.0009(6) -0.0015(5)
N1 0.0226(7) 0.0230(7) 0.0208(7) -0.0009(5) 0.0037(6) 0.0022(6)
N2 0.0288(8) 0.0301(8) 0.0202(7) -0.0001(6) 0.0013(6) 0.0014(6)
C1 0.0242(9) 0.0303(9) 0.0276(9) 0.0034(7) 0.0076(7) 0.0021(7)
C2 0.0245(9) 0.0351(10) 0.0312(9) 0.0079(8) 0.0026(8) 0.0021(7)
C3 0.0316(10) 0.0300(9) 0.0227(8) 0.0053(7) 0.0010(8) -0.0033(8)
C4 0.0309(9) 0.0256(9) 0.0224(8) -0.0007(7) 0.0062(7) -0.0038(7)
C5 0.0223(8) 0.0187(8) 0.0253(8) 0.0000(7) 0.0043(7) -0.0034(6)
C6 0.0219(8) 0.0220(8) 0.0223(8) 0.0020(6) 0.0043(7) -0.0030(6)
C7 0.0216(8) 0.0227(8) 0.0195(8) 0.0001(6) 0.0024(7) -0.0004(6)
C8 0.0240(9) 0.0175(8) 0.0226(8) -0.0020(6) 0.0033(7) -0.0033(6)
C9 0.0286(9) 0.0276(9) 0.0264(9) -0.0020(7) 0.0095(8) 0.0033(7)
C10 0.0243(9) 0.0252(8) 0.0244(8) 0.0050(7) 0.0055(7) 0.0041(7)
C11 0.0348(10) 0.0339(10) 0.0323(9) 0.0027(8) 0.0131(8) 0.0049(8)
C12 0.0337(10) 0.0402(11) 0.0450(11) 0.0093(9) 0.0195(9) 0.0013(8)
C13 0.0302(10) 0.0299(10) 0.0451(11) 0.0087(8) 0.0123(9) -0.0024(8)
C14 0.0274(9) 0.0236(9) 0.0319(9) 0.0049(7) 0.0063(8) 0.0005(7)
C15 0.0201(8) 0.0232(8) 0.0239(8) 0.0070(7) 0.0044(7) 0.0031(6)
C16 0.0210(8) 0.0195(8) 0.0257(9) -0.0011(7) 0.0051(7) 0.0011(6)
C17 0.0229(9) 0.0203(8) 0.0241(8) -0.0012(7) 0.0078(7) 0.0003(7)
C18 0.0201(8) 0.0241(8) 0.0210(8) -0.0018(7) 0.0063(7) 0.0028(7)
C19 0.0222(9) 0.0231(8) 0.0269(9) -0.0002(7) 0.0077(7) -0.0003(7)
C20 0.0188(8) 0.0247(8) 0.0228(8) -0.0027(7) 0.0054(7) 0.0009(6)
C21 0.0254(9) 0.0257(9) 0.0281(9) -0.0043(7) 0.0059(8) -0.0032(7)
C22 0.0239(9) 0.0319(9) 0.0235(9) -0.0055(7) 0.0012(7) -0.0007(7)
C23 0.0215(8) 0.0311(9) 0.0201(8) -0.0004(7) 0.0050(7) 0.0046(7)
C24 0.0269(9) 0.0250(9) 0.0237(8) -0.0014(7) 0.0059(7) 0.0017(7)
C25 0.0203(8) 0.0260(8) 0.0194(8) -0.0047(7) 0.0043(7) 0.0008(7)
C26 0.0234(9) 0.0242(8) 0.0181(8) -0.0007(7) 0.0047(7) 0.0034(7)
C27 0.0254(9) 0.0344(9) 0.0254(9) -0.0046(7) 0.0058(7) -0.0007(7)
C28 0.0268(9) 0.0315(9) 0.0252(9) 0.0044(7) 0.0046(7) -0.0026(7)
C29 0.0259(9) 0.0392(10) 0.0213(8) -0.0015(7) 0.0023(7) 0.0026(8)
C30 0.0445(12) 0.0502(12) 0.0271(10) -0.0081(9) 0.0081(9) -0.0032(9)
C31 0.0296(9) 0.0363(10) 0.0223(9) 0.0039(7) 0.0045(8) 0.0012(8)
C32 0.0365(11) 0.0320(10) 0.0350(10) 0.0002(8) 0.0078(9) 0.0023(8)

loop_
_atom_type_symbol
_atom_type_description
_atom_type_scat_dispersion_real
_atom_type_scat_dispersion_imag
_atom_type_scat_source
C C 0.0033 0.0016 'International Tables Vol C Tables 4.2.6.8 and 6.1.1.4'
H H 0.0000 0.0000 'International Tables Vol C Tables 4.2.6.8 and 6.1.1.4'
N N 0.0061 0.0033 'International Tables Vol C Tables 4.2.6.8 and 6.1.1.4'
O O 0.0106 0.0060 'International Tables Vol C Tables 4.2.6.8 and 6.1.1.4'

loop_
_geom_angle_atom_site_label_1
_geom_angle_atom_site_label_2
_geom_angle_atom_site_label_3
_geom_angle
C15 O1 C8 114.49(11)
C26 O2 C25 123.42(12)
C5 N1 C8 106.73(12)
C5 N1 C9 121.25(12)
C8 N1 C9 114.93(12)
C23 N2 C29 122.39(14)
C23 N2 C31 121.49(14)
C29 N2 C31 116.12(13)
C6 C1 C2 118.85(15)
C6 C1 H1A 120.6
C2 C1 H1A 120.6
C3 C2 C1 120.09(16)
C3 C2 H2A 120.0
C1 C2 H2A 120.0
C2 C3 C4 121.78(15)
C2 C3 H3A 119.1
C4 C3 H3A 119.1
C5 C4 C3 117.44(15)
C5 C4 H4A 121.3
C3 C4 H4A 121.3
C4 C5 C6 121.20(15)
C4 C5 N1 129.43(14)
C6 C5 N1 109.32(13)
C1 C6 C5 120.63(15)
C1 C6 C7 130.32(14)
C5 C6 C7 108.96(13)
C6 C7 C27 115.10(13)
C6 C7 C28 108.56(13)
C27 C7 C28 109.11(12)
C6 C7 C8 100.00(11)
C27 C7 C8 113.86(13)
C28 C7 C8 109.81(13)
O1 C8 N1 109.93(11)
O1 C8 C16 110.56(12)
N1 C8 C16 113.18(13)
O1 C8 C7 106.37(11)
N1 C8 C7 102.36(12)
C16 C8 C7 113.96(12)
N1 C9 C10 111.75(13)
N1 C9 H9A 109.3
C10 C9 H9A 109.3
N1 C9 H9B 109.3
C10 C9 H9B 109.3
H9A C9 H9B 107.9
C15 C10 C11 118.32(15)
C15 C10 C9 120.76(14)
C11 C10 C9 120.91(14)
C12 C11 C10 121.03(16)
C12 C11 H11A 119.5
C10 C11 H11A 119.5
C11 C12 C13 119.57(16)
C11 C12 H12A 120.2
C13 C12 H12A 120.2
C14 C13 C12 120.45(16)
C14 C13 H13A 119.8
C12 C13 H13A 119.8
C13 C14 C15 119.66(16)
C13 C14 H14A 120.2
C15 C14 H14A 120.2
C14 C15 C10 120.96(14)
C14 C15 O1 117.00(14)
C10 C15 O1 122.03(14)
C17 C16 C8 123.55(14)
C17 C16 H16A 118.2
C8 C16 H16A 118.2
C16 C17 C18 128.31(15)
C16 C17 H17A 115.8
C18 C17 H17A 115.8
C19 C18 C17 121.13(14)
C19 C18 C26 118.15(14)
C17 C18 C26 120.54(14)
C18 C19 C20 122.96(15)
C18 C19 H19A 118.5
C20 C19 H19A 118.5
C25 C20 C21 115.89(14)
C25 C20 C19 118.01(14)
C21 C20 C19 126.08(15)
C22 C21 C20 121.54(15)
C22 C21 H21A 119.2
C20 C21 H21A 119.2
C21 C22 C23 121.37(15)
C21 C22 H22A 119.3
C23 C22 H22A 119.3
N2 C23 C24 121.02(15)
N2 C23 C22 121.48(15)
C24 C23 C22 117.50(15)
C25 C24 C23 119.54(15)
C25 C24 H24A 120.2
C23 C24 H24A 120.2
C24 C25 O2 116.21(14)
C24 C25 C20 124.14(15)
O2 C25 C20 119.66(14)
O3 C26 O2 115.38(14)
O3 C26 C18 126.89(14)
O2 C26 C18 117.72(13)
C7 C27 H27A 109.5
C7 C27 H27B 109.5
H27A C27 H27B 109.5
C7 C27 H27C 109.5
H27A C27 H27C 109.5
H27B C27 H27C 109.5
C7 C28 H28A 109.5
C7 C28 H28B 109.5
H28A C28 H28B 109.5
C7 C28 H28C 109.5
H28A C28 H28C 109.5
H28B C28 H28C 109.5
N2 C29 C30 113.16(14)
N2 C29 H29A 108.9
C30 C29 H29A 108.9
N2 C29 H29B 108.9
C30 C29 H29B 108.9
H29A C29 H29B 107.8
C29 C30 H30A 109.5
C29 C30 H30B 109.5
H30A C30 H30B 109.5
C29 C30 H30C 109.5
H30A C30 H30C 109.5
H30B C30 H30C 109.5
N2 C31 C32 114.28(14)
N2 C31 H31A 108.7
C32 C31 H31A 108.7
N2 C31 H31B 108.7
C32 C31 H31B 108.7
H31A C31 H31B 107.6
C31 C32 H32A 109.5
C31 C32 H32B 109.5
H32A C32 H32B 109.5
C31 C32 H32C 109.5
H32A C32 H32C 109.5
H32B C32 H32C 109.5

loop_
_geom_bond_atom_site_label_1
_geom_bond_atom_site_label_2
_geom_bond_distance
O1 C15 1.3881(17)
O1 C8 1.4545(18)
O2 C26 1.3711(18)
O2 C25 1.3741(18)
O3 C26 1.2137(19)
N1 C5 1.407(2)
N1 C8 1.4550(19)
N1 C9 1.4599(19)
N2 C23 1.364(2)
N2 C29 1.457(2)
N2 C31 1.461(2)
C1 C6 1.376(2)
C1 C2 1.390(2)
C1 H1A 0.9500
C2 C3 1.380(2)
C2 H2A 0.9500
C3 C4 1.390(2)
C3 H3A 0.9500
C4 C5 1.385(2)
C4 H4A 0.9500
C5 C6 1.391(2)
C6 C7 1.505(2)
C7 C27 1.519(2)
C7 C28 1.543(2)
C7 C8 1.557(2)
C8 C16 1.495(2)
C9 C10 1.496(2)
C9 H9A 0.9900
C9 H9B 0.9900
C10 C15 1.387(2)
C10 C11 1.391(2)
C11 C12 1.379(3)
C11 H11A 0.9500
C12 C13 1.380(3)
C12 H12A 0.9500
C13 C14 1.377(2)
C13 H13A 0.9500
C14 C15 1.382(2)
C14 H14A 0.9500
C16 C17 1.330(2)
C16 H16A 0.9500
C17 C18 1.453(2)
C17 H17A 0.9500
C18 C19 1.362(2)
C18 C26 1.456(2)
C19 C20 1.412(2)
C19 H19A 0.9500
C20 C25 1.393(2)
C20 C21 1.405(2)
C21 C22 1.370(2)
C21 H21A 0.9500
C22 C23 1.418(2)
C22 H22A 0.9500
C23 C24 1.400(2)
C24 C25 1.370(2)
C24 H24A 0.9500
C27 H27A 0.9800
C27 H27B 0.9800
C27 H27C 0.9800
C28 H28A 0.9800
C28 H28B 0.9800
C28 H28C 0.9800
C29 C30 1.516(2)
C29 H29A 0.9900
C29 H29B 0.9900
C30 H30A 0.9800
C30 H30B 0.9800
C30 H30C 0.9800
C31 C32 1.513(2)
C31 H31A 0.9900
C31 H31B 0.9900
C32 H32A 0.9800
C32 H32B 0.9800
C32 H32C 0.9800

loop_
_geom_torsion_atom_site_label_1
_geom_torsion_atom_site_label_2
_geom_torsion_atom_site_label_3
_geom_torsion_atom_site_label_4
_geom_torsion
C6 C1 C2 C3 -0.7(2)
C1 C2 C3 C4 0.5(3)
C2 C3 C4 C5 -0.2(2)
C3 C4 C5 C6 -0.1(2)
C3 C4 C5 N1 -177.11(15)
C8 N1 C5 C4 -160.45(15)
C9 N1 C5 C4 -26.2(2)
C8 N1 C5 C6 22.24(16)
C9 N1 C5 C6 156.46(13)
C2 C1 C6 C5 0.4(2)
C2 C1 C6 C7 176.70(15)
C4 C5 C6 C1 -0.1(2)
N1 C5 C6 C1 177.51(14)
C4 C5 C6 C7 -177.05(13)
N1 C5 C6 C7 0.52(17)
C1 C6 C7 C27 40.1(2)
C5 C6 C7 C27 -143.32(14)
C1 C6 C7 C28 -82.5(2)
C5 C6 C7 C28 94.08(15)
C1 C6 C7 C8 162.50(16)
C5 C6 C7 C8 -20.89(16)
C15 O1 C8 N1 49.64(16)
C15 O1 C8 C16 -76.04(15)
C15 O1 C8 C7 159.74(11)
C5 N1 C8 O1 78.21(14)
C9 N1 C8 O1 -59.28(16)
C5 N1 C8 C16 -157.62(12)
C9 N1 C8 C16 64.89(16)
C5 N1 C8 C7 -34.52(14)
C9 N1 C8 C7 -172.01(12)
C6 C7 C8 O1 -82.60(13)
C27 C7 C8 O1 40.70(16)
C28 C7 C8 O1 163.38(12)
C6 C7 C8 N1 32.74(14)
C27 C7 C8 N1 156.04(12)
C28 C7 C8 N1 -81.28(14)
C6 C7 C8 C16 155.32(13)
C27 C7 C8 C16 -81.38(17)
C28 C7 C8 C16 41.30(17)
C5 N1 C9 C10 -92.75(17)
C8 N1 C9 C10 38.06(17)
N1 C9 C10 C15 -8.8(2)
N1 C9 C10 C11 172.49(14)
C15 C10 C11 C12 0.5(2)
C9 C10 C11 C12 179.29(16)
C10 C11 C12 C13 0.5(3)
C11 C12 C13 C14 -0.7(3)
C12 C13 C14 C15 -0.1(3)
C13 C14 C15 C10 1.2(2)
C13 C14 C15 O1 179.93(14)
C11 C10 C15 C14 -1.4(2)
C9 C10 C15 C14 179.83(15)
C11 C10 C15 O1 179.96(14)
C9 C10 C15 O1 1.2(2)
C8 O1 C15 C14 159.13(13)
C8 O1 C15 C10 -22.19(19)
O1 C8 C16 C17 -26.2(2)
N1 C8 C16 C17 -150.07(14)
C7 C8 C16 C17 93.50(18)
C8 C16 C17 C18 -169.71(14)
C16 C17 C18 C19 176.79(15)
C16 C17 C18 C26 1.6(2)
C17 C18 C19 C20 -174.91(14)
C26 C18 C19 C20 0.4(2)
C18 C19 C20 C25 2.1(2)
C18 C19 C20 C21 -179.59(15)
C25 C20 C21 C22 0.7(2)
C19 C20 C21 C22 -177.64(15)
C20 C21 C22 C23 -0.3(2)
C29 N2 C23 C24 -173.68(14)
C31 N2 C23 C24 6.8(2)
C29 N2 C23 C22 6.5(2)
C31 N2 C23 C22 -173.08(14)
C21 C22 C23 N2 -179.76(14)
C21 C22 C23 C24 0.4(2)
N2 C23 C24 C25 179.13(14)
C22 C23 C24 C25 -1.0(2)
C23 C24 C25 O2 -178.50(13)
C23 C24 C25 C20 1.6(2)
C26 O2 C25 C24 -178.74(13)
C26 O2 C25 C20 1.1(2)
C21 C20 C25 C24 -1.4(2)
C19 C20 C25 C24 177.07(14)
C21 C20 C25 O2 178.69(13)
C19 C20 C25 O2 -2.8(2)
C25 O2 C26 O3 -179.27(13)
C25 O2 C26 C18 1.3(2)
C19 C18 C26 O3 178.63(15)
C17 C18 C26 O3 -6.1(2)
C19 C18 C26 O2 -2.0(2)
C17 C18 C26 O2 173.27(13)
C23 N2 C29 C30 -89.27(19)
C31 N2 C29 C30 90.31(18)
C23 N2 C31 C32 -86.55(19)
C29 N2 C31 C32 93.87(17)

loop_
_platon_squeeze_void_nr
_platon_squeeze_void_average_x
_platon_squeeze_void_average_y
_platon_squeeze_void_average_z
_platon_squeeze_void_volume
_platon_squeeze_void_count_electrons
_platon_squeeze_void_content
1 0.000 0.500 0.500 209 59 ' '
2 0.500 1.000 1.000 209 59 ' '
